data_7713409
loop_
_publ_author_name
'Kumar, Pawan'
'Kalita, Pankaj'
'Palacios, Maria A.'
'Kumar, Vierandra'
'Acharya, Joydev'
'Colacio, Enrique'
'Chandrasekhar, Vadapalli'

_publ_section_title
;
 Synthesis, Structures and Magnetic studies of Hexanuclear Lanthanide
 Complexes: SMM behavior in DyIII analogue and MCE properties in the GdIII
 analogue
;
_journal_name_full 'Dalton Transactions'
_journal_paper_doi 10.1039/D3DT01489D
_journal_year 2023
_chemical_formula_moiety 'C94 H100 F12 Gd6 N16 O26, 2(N O3)'
_chemical_formula_sum 'C94 H100 F12 Gd6 N18 O32'
_chemical_formula_weight 3165.41
_space_group_crystal_system monoclinic
_space_group_IT_number 14
_space_group_name_Hall '-P 2ybc'
_space_group_name_H-M_alt 'P 1 21/c 1'
_atom_sites_solution_hydrogens mixed
_atom_sites_solution_primary dual
_audit_creation_date 2023-06-11
_audit_creation_method
;
Olex2 1.5-alpha
(compiled 2023.03.06 svn.rbb2c1857 for OlexSys, GUI svn.r6748)
;
_audit_update_record
;
2023-06-19 deposited with the CCDC.	2023-07-05 downloaded from the CCDC.
;
_cell_angle_alpha 90
_cell_angle_beta 98.435(2)
_cell_angle_gamma 90
_cell_formula_units_Z 2
_cell_length_a 14.8651(4)
_cell_length_b 20.3306(5)
_cell_length_c 19.4606(5)
_cell_measurement_reflns_used 19166
_cell_measurement_temperature 120.00(10)
_cell_measurement_theta_max 28.5970
_cell_measurement_theta_min 2.6180
_cell_volume 5817.7(3)
_computing_cell_refinement 'CrysAlisPro 1.171.39.29d (Rigaku OD, 2017)'
_computing_data_collection 'CrysAlisPro 1.171.39.29d (Rigaku OD, 2017)'
_computing_data_reduction 'CrysAlisPro 1.171.39.29d (Rigaku OD, 2017)'
_computing_molecular_graphics 'Olex2 1.5-alpha (Dolomanov et al., 2009)'
_computing_publication_material 'Olex2 1.5-alpha (Dolomanov et al., 2009)'
_computing_structure_refinement 'SHELXL 2018/3 (Sheldrick, 2015)'
_computing_structure_solution 'SHELXT 2018/2 (Sheldrick, 2018)'
_diffrn_ambient_environment N~2~
_diffrn_ambient_temperature 120.00(10)
_diffrn_detector 'CCD plate'
_diffrn_measured_fraction_theta_full 0.998
_diffrn_measured_fraction_theta_max 0.882
_diffrn_measurement_details
;
List of Runs (angles in degrees, time in seconds):

  # Type    Start    End  Width  t~exp~   \w     \q     \k     \f   Frames
#--------------------------------------------------------------------------
  1  \w     44.00  70.00   0.50   67.26    --    7.10  57.00-150.00   52
  2  \w     54.00  95.00   0.50   67.26    --    7.10  77.00 -60.00   82
  3  \w    -22.00  15.00   0.50   67.26    --    7.10  57.00-150.00   74
  4  \w     61.00  93.00   0.50   67.26    --    7.10  57.00 150.00   64
  5  \w     70.00  96.00   0.50   67.26    --    7.10  77.00 150.00   52
  6  \w    -75.00 -40.00   0.50   67.26    --   -7.50 -77.00  60.00   70
  7  \w    -61.00 -35.00   0.50   67.26    --   -7.50 -82.00  30.00   52
  8  \w    -13.00  28.00   0.50   67.26    --   -7.50 -77.00  60.00   82
  9  \w    -63.00  35.00   0.50   67.26    --   -7.50 -82.00-150.00  196
;
_diffrn_measurement_device 'four-circle diffractometer'
_diffrn_measurement_device_type 'XtaLAB AFC12 (RINC): Kappa single'
_diffrn_measurement_method '\w scans'
_diffrn_orient_matrix_type 'CrysAlisPro convention (1999,Acta A55,543-557)'
_diffrn_orient_matrix_UB_11 0.0348312000
_diffrn_orient_matrix_UB_12 0.0199296000
_diffrn_orient_matrix_UB_13 0.0181810000
_diffrn_orient_matrix_UB_21 -0.0311847000
_diffrn_orient_matrix_UB_22 0.0264488000
_diffrn_orient_matrix_UB_23 -0.0003759000
_diffrn_orient_matrix_UB_31 -0.0119451000
_diffrn_orient_matrix_UB_32 -0.0110128000
_diffrn_orient_matrix_UB_33 0.0320250000
_diffrn_radiation_monochromator graphite
_diffrn_radiation_probe x-ray
_diffrn_radiation_type 'Mo K\a'
_diffrn_radiation_wavelength 0.71073
_diffrn_reflns_av_R_equivalents 0.0488
_diffrn_reflns_av_unetI/netI 0.0518
_diffrn_reflns_Laue_measured_fraction_full 0.998
_diffrn_reflns_Laue_measured_fraction_max 0.882
_diffrn_reflns_limit_h_max 20
_diffrn_reflns_limit_h_min -19
_diffrn_reflns_limit_k_max 27
_diffrn_reflns_limit_k_min -24
_diffrn_reflns_limit_l_max 21
_diffrn_reflns_limit_l_min -26
_diffrn_reflns_number 56960
_diffrn_reflns_point_group_measured_fraction_full 0.998
_diffrn_reflns_point_group_measured_fraction_max 0.882
_diffrn_reflns_theta_full 25.242
_diffrn_reflns_theta_max 29.008
_diffrn_reflns_theta_min 2.557
_diffrn_source 'fine-focus sealed X-ray tube'
_diffrn_source_type 'Enhance (Mo) X-ray Source'
_exptl_absorpt_coefficient_mu 3.471
_exptl_absorpt_correction_T_max 1.00000
_exptl_absorpt_correction_T_min 0.46912
_exptl_absorpt_correction_type multi-scan
_exptl_absorpt_process_details
;
CrysAlisPro 1.171.39.29d (Rigaku Oxford Diffraction, 2017)
Empirical absorption correction using spherical harmonics,
 implemented in SCALE3 ABSPACK scaling algorithm.
;
_exptl_crystal_colour yellow
_exptl_crystal_colour_primary yellow
_exptl_crystal_density_diffrn 1.807
_exptl_crystal_description block
_exptl_crystal_F_000 3076
_exptl_crystal_size_max 0.11
_exptl_crystal_size_mid 0.09
_exptl_crystal_size_min 0.07
_refine_diff_density_max 3.822
_refine_diff_density_min -1.452
_refine_diff_density_rms 0.202
_refine_ls_extinction_method none
_refine_ls_goodness_of_fit_ref 1.030
_refine_ls_hydrogen_treatment mixed
_refine_ls_matrix_type full
_refine_ls_number_parameters 800
_refine_ls_number_reflns 13670
_refine_ls_number_restraints 115
_refine_ls_restrained_S_all 1.029
_refine_ls_R_factor_all 0.0911
_refine_ls_R_factor_gt 0.0591
_refine_ls_shift/su_max 0.001
_refine_ls_shift/su_mean 0.000
_refine_ls_structure_factor_coef Fsqd
_refine_ls_weighting_details 'w=1/[\s^2^(Fo^2^)+(0.0675P)^2^+68.6475P] where P=(Fo^2^+2Fc^2^)/3'
_refine_ls_weighting_scheme calc
_refine_ls_wR_factor_gt 0.1406
_refine_ls_wR_factor_ref 0.1621
_reflns_Friedel_coverage 0.000
_reflns_number_gt 9844
_reflns_number_total 13670
_reflns_threshold_expression 'I > 2\s(I)'
_cod_data_source_file d3dt01489d2.cif
_cod_data_source_block aj1863
_cod_database_code 7713409
_shelx_shelxl_version_number 2018/3
_chemical_oxdiff_formula 'C H N O F Gd'
_shelx_space_group_comment
;
The symmetry employed for this shelxl refinement is uniquely defined
by the following loop, which should always be used as a source of
symmetry information in preference to the above space-group names.
They are only intended as comments.
;
_olex2_refinement_description
;
1. Fixed Uiso
 At 1.2 times of:
  All C(H) groups, All C(H,H) groups
 At 1.5 times of:
  All C(H,H,H) groups, All O(H) groups, All O(H,H) groups
2. Restrained distances
 C1D-F10 \\sim C1D-F11 \\sim C1D-F12
 with sigma of 0.02
 C1A-F3 \\sim C1A-F4 \\sim C1A-F5
 with sigma of 0.02
 C1C-F7 \\sim C1C-F8 \\sim C1C-F9
 with sigma of 0.02
 F10-F11 \\sim F11-F12 \\sim F12-F10
 with sigma of 0.03
 F7-F8 \\sim F8-F9 \\sim F9-F7
 with sigma of 0.03
 C1B-F1 \\sim C1B-F2 \\sim C1B-F6
 with sigma of 0.02
 O13-C43 \\sim O13-C43A
 with sigma of 0.02
 F3-F4 \\sim F4-F5 \\sim F5-F3
 with sigma of 0.03
 F1-F2 \\sim F2-F6 \\sim F6-F1
 with sigma of 0.03
3. Uiso/Uaniso restraints and constraints
F10 \\sim F11 \\sim F12 \\sim C1D: within 1.7A with sigma of 0.02 and sigma for
terminal atoms of 0.002 within 1.7A
F7 \\sim F8 \\sim F9 \\sim C1C: within 1.7A with sigma of 0.02 and sigma for
terminal atoms of 0.002 within 1.7A
4. Rigid body (RIGU) restrains
 F3, F4, F5, C1A
 with sigma for 1-2 distances of 0.004 and sigma for 1-3 distances of 0.004
 F10, F11, F12, C1D
 with sigma for 1-2 distances of 0.004 and sigma for 1-3 distances of 0.004
 F7, F8, F9, C1C
 with sigma for 1-2 distances of 0.004 and sigma for 1-3 distances of 0.004
5. Others
 Sof(F10)=Sof(F11)=Sof(F12)=Sof(H1BA)=Sof(H1BB)=Sof(H1BC)=1-FVAR(1)
 Sof(F1)=Sof(F2)=Sof(F6)=Sof(H1DA)=Sof(H1DB)=Sof(H1DC)=FVAR(1)
 Sof(F7)=Sof(F8)=Sof(F9)=Sof(H1AA)=Sof(H1AB)=Sof(H1AC)=1-FVAR(2)
 Sof(F3)=Sof(F4)=Sof(F5)=Sof(H1CA)=Sof(H1CB)=Sof(H1CC)=FVAR(2)
 Sof(H13A)=Sof(C43A)=Sof(H43D)=Sof(H43E)=Sof(H43F)=1-FVAR(3)
 Sof(H13)=Sof(C43)=Sof(H43A)=Sof(H43B)=Sof(H43C)=FVAR(3)
6.a Riding coordinates:
 O13(H13), O13(H13A), C1A(H1AA,H1AB,H1AC), C1B(H1BA,H1BB,H1BC), C1C(H1CA,H1CB,
 H1CC), C1D(H1DA,H1DB,H1DC), C43(H43A,H43B,H43C), C43A(H43D,H43E,H43F)
6.b Secondary CH2 refined with riding coordinates:
 C14(H14A,H14B), C15(H15A,H15B), C16(H16A,H16B), C17(H17A,H17B), C18(H18A,
 H18B), C32(H32A,H32B), C33(H33A,H33B), C34(H34A,H34B), C35(H35A,H35B),
 C36(H36A,H36B)
6.c Aromatic/amide H refined with riding coordinates:
 C2(H2), C3(H3A), C4(H4), C5(H5), C7(H7A), C10(H10), C11(H11), C12(H12),
 C20(H20), C21(H21), C22(H22), C23(H23), C25(H25), C28(H28), C29(H29), C30(H30),
  C38(H38), C41(H41)
6.d Idealised tetrahedral OH refined as rotating group:
 O7(H7)
;
_smtbx_masks_void_probe_radius 1.2
_smtbx_masks_void_truncation_radius 1.2
_olex2_submission_special_instructions 'No special instructions were received'
_oxdiff_exptl_absorpt_empirical_details
;
Empirical correction (ABSPACK) includes:
- Absorption correction using spherical harmonics
- Frame scaling
;
_oxdiff_exptl_absorpt_empirical_full_max 2.180
_oxdiff_exptl_absorpt_empirical_full_min 0.400

loop_
_space_group_symop_operation_xyz
'x, y, z'
'-x, y+1/2, -z+1/2'
'-x, -y, -z'
'x, -y-1/2, z-1/2'

loop_
_atom_site_label
_atom_site_type_symbol
_atom_site_fract_x
_atom_site_fract_y
_atom_site_fract_z
_atom_site_U_iso_or_equiv
_atom_site_adp_type
_atom_site_occupancy
_atom_site_site_symmetry_order
_atom_site_calc_flag
_atom_site_refinement_flags_posn
_atom_site_refinement_flags_adp
_atom_site_refinement_flags_occupancy
_atom_site_disorder_assembly
_atom_site_disorder_group
Gd1 Gd 0.51188(3) 0.58909(2) 0.46797(2) 0.03155(11) Uani 1 1 d . . . . .
Gd2 Gd 0.77436(3) 0.75123(2) 0.35974(2) 0.03038(11) Uani 1 1 d . . . . .
Gd3 Gd 0.70175(3) 0.61336(2) 0.23312(2) 0.02897(11) Uani 1 1 d . . . . .
F1 F 0.8288(9) 0.4000(5) 0.3289(6) 0.098(4) Uani 0.712(10) 1 d D . P A 1
F2 F 0.9365(7) 0.4504(5) 0.2895(6) 0.095(4) Uani 0.712(10) 1 d D . P A 1
F3 F 0.8931(14) 0.9454(9) 0.5307(9) 0.105(7) Uani 0.436(12) 1 d D . P B 1
F4 F 0.8900(13) 1.0095(7) 0.4458(9) 0.090(6) Uani 0.436(12) 1 d D . P B 1
F5 F 0.9767(13) 0.9276(9) 0.4527(12) 0.122(8) Uani 0.436(12) 1 d D . P B 1
F6 F 0.8766(8) 0.3644(5) 0.2396(7) 0.098(4) Uani 0.712(10) 1 d D . P A 1
F7 F 0.5883(13) 0.9942(8) 0.3817(12) 0.167(6) Uani 0.564(12) 1 d D U P B 2
F8 F 0.5269(14) 0.9057(8) 0.3754(13) 0.169(6) Uani 0.564(12) 1 d D U P B 2
F9 F 0.5712(14) 0.9434(8) 0.2933(13) 0.169(6) Uani 0.564(12) 1 d D U P B 2
F10 F 0.5826(17) 0.4849(12) 0.0205(12) 0.092(4) Uani 0.288(10) 1 d D U P A 2
F11 F 0.6114(18) 0.3916(11) 0.0616(12) 0.092(4) Uani 0.288(10) 1 d D U P A 2
F12 F 0.7058(17) 0.4411(12) 0.0149(12) 0.092(4) Uani 0.288(10) 1 d D U P A 2
O1 O 0.3954(4) 0.6660(3) 0.4484(4) 0.0472(16) Uani 1 1 d . . . . .
O2 O 0.6513(4) 0.6293(3) 0.5239(3) 0.0333(13) Uani 1 1 d . . . . .
O3 O 0.8397(5) 0.8113(3) 0.2716(4) 0.0441(16) Uani 1 1 d . . . . .
H3 H 0.835(8) 0.850(6) 0.263(6) 0.066 Uiso 1 1 d . U . . .
O4 O 0.8075(4) 0.6453(3) 0.3266(3) 0.0315(12) Uani 1 1 d . . . . .
O5 O 0.5939(4) 0.4948(3) 0.5150(3) 0.0308(12) Uani 1 1 d . . . . .
O6 O 0.4559(4) 0.5761(3) 0.3490(3) 0.0380(14) Uani 1 1 d . . . . .
O7 O 0.8301(4) 0.6337(3) 0.1707(3) 0.0409(14) Uani 1 1 d . . . . .
H7 H 0.880737 0.614612 0.176031 0.061 Uiso 1 1 calc R U . . .
O8 O 0.6743(4) 0.7200(3) 0.2638(3) 0.0307(12) Uani 1 1 d . . . . .
O9 O 0.6740(5) 0.8423(3) 0.3500(3) 0.0435(15) Uani 1 1 d . . . . .
O10 O 0.8443(5) 0.8412(3) 0.4273(3) 0.0499(17) Uani 1 1 d . . . . .
O11 O 0.6608(5) 0.5363(3) 0.1395(3) 0.0450(15) Uani 1 1 d . . . . .
O12 O 0.7844(4) 0.5158(3) 0.2587(3) 0.0335(13) Uani 1 1 d . . . . .
O13 O 0.4826(6) 0.6181(4) 0.5831(4) 0.060(2) Uani 1 1 d D . . . .
H13 H 0.423590 0.618047 0.579596 0.090 Uiso 0.61(3) 1 d R U P C 1
H13A H 0.515990 0.589037 0.607816 0.090 Uiso 0.39(3) 1 d R U P C 2
N1 N 0.5710(5) 0.6936(3) 0.4198(4) 0.0327(15) Uani 1 1 d . . . . .
N2 N 0.6661(4) 0.7034(3) 0.4358(3) 0.0285(14) Uani 1 1 d . . . . .
N3 N 0.8488(5) 0.7010(4) 0.4733(4) 0.0354(16) Uani 1 1 d . . . . .
N4 N 0.9508(5) 0.7350(4) 0.3703(4) 0.0415(18) Uani 1 1 d . . . . .
N5 N 0.6229(4) 0.5529(3) 0.3879(3) 0.0287(14) Uani 1 1 d . . . . .
N6 N 0.5996(5) 0.5732(3) 0.3177(3) 0.0288(14) Uani 1 1 d . . . . .
N7 N 0.5324(5) 0.6244(3) 0.1930(4) 0.0348(16) Uani 1 1 d . . . . .
N8 N 0.6595(5) 0.6831(4) 0.1205(3) 0.0358(16) Uani 1 1 d . . . . .
C1 C 0.3688(6) 0.7006(5) 0.3909(6) 0.049(2) Uani 1 1 d . . . . .
C1A C 0.8994(11) 0.9467(6) 0.4658(7) 0.090(4) Uani 1 1 d D . . . .
H1AA H 0.887772 0.956244 0.513068 0.135 Uiso 0.564(12) 1 d R U P B 2
H1AB H 0.899582 0.987884 0.439618 0.135 Uiso 0.564(12) 1 d R U P B 2
H1AC H 0.958632 0.925054 0.467768 0.135 Uiso 0.564(12) 1 d R U P B 2
C1B C 0.8610(8) 0.4165(5) 0.2721(6) 0.066(4) Uani 1 1 d D . . . .
H1BA H 0.859560 0.373103 0.250051 0.100 Uiso 0.288(10) 1 d R U P A 2
H1BB H 0.845620 0.412043 0.319171 0.100 Uiso 0.288(10) 1 d R U P A 2
H1BC H 0.922010 0.435363 0.274481 0.100 Uiso 0.288(10) 1 d R U P A 2
C1C C 0.5900(15) 0.9378(8) 0.3566(12) 0.168(6) Uani 1 1 d D U . . .
H1CA H 0.581486 0.954128 0.308717 0.252 Uiso 0.436(12) 1 d R U P B 1
H1CB H 0.592286 0.975108 0.388767 0.252 Uiso 0.436(12) 1 d R U P B 1
H1CC H 0.539136 0.909018 0.363277 0.252 Uiso 0.436(12) 1 d R U P B 1
C1D C 0.6437(11) 0.4509(7) 0.0559(6) 0.092(4) Uani 1 1 d D U . . .
H1DA H 0.586986 0.474034 0.038882 0.137 Uiso 0.712(10) 1 d R U P A 1
H1DB H 0.630646 0.404224 0.062652 0.137 Uiso 0.712(10) 1 d R U P A 1
H1DC H 0.685916 0.455074 0.021962 0.137 Uiso 0.712(10) 1 d R U P A 1
C2 C 0.2758(7) 0.7043(6) 0.3619(7) 0.060(3) Uani 1 1 d . . . . .
H2 H 0.231951 0.682083 0.384299 0.072 Uiso 1 1 calc R U . . .
C3 C 0.2473(7) 0.7394(6) 0.3015(7) 0.064(3) Uani 1 1 d . . . . .
H3A H 0.185013 0.738483 0.281522 0.077 Uiso 1 1 calc R U . . .
C4 C 0.3083(8) 0.7755(6) 0.2705(7) 0.064(3) Uani 1 1 d . . . . .
H4 H 0.288398 0.800963 0.230185 0.076 Uiso 1 1 calc R U . . .
C5 C 0.3977(7) 0.7741(5) 0.2983(6) 0.053(3) Uani 1 1 d . . . . .
H5 H 0.439203 0.800808 0.278007 0.064 Uiso 1 1 calc R U . . .
C6 C 0.4318(6) 0.7345(4) 0.3562(6) 0.044(2) Uani 1 1 d . . . . .
C7 C 0.5275(6) 0.7360(4) 0.3794(5) 0.038(2) Uani 1 1 d . . . . .
H7A H 0.561260 0.771155 0.363622 0.046 Uiso 1 1 calc R U . . .
C8 C 0.6978(6) 0.6660(4) 0.4901(4) 0.0327(18) Uani 1 1 d . . . . .
C9 C 0.7983(6) 0.6666(4) 0.5127(4) 0.0337(18) Uani 1 1 d . . . . .
C10 C 0.8350(7) 0.6315(5) 0.5702(5) 0.041(2) Uani 1 1 d . . . . .
H10 H 0.797186 0.608412 0.597328 0.049 Uiso 1 1 calc R U . . .
C11 C 0.9292(7) 0.6307(5) 0.5878(5) 0.048(2) Uani 1 1 d . . . . .
H11 H 0.956916 0.607031 0.627456 0.058 Uiso 1 1 calc R U . . .
C12 C 0.9806(6) 0.6640(5) 0.5477(5) 0.046(2) Uani 1 1 d . . . . .
H12 H 1.045052 0.663321 0.558524 0.055 Uiso 1 1 calc R U . . .
C13 C 0.9389(6) 0.6991(5) 0.4908(4) 0.041(2) Uani 1 1 d . . . . .
C14 C 0.9915(6) 0.7375(6) 0.4447(5) 0.049(2) Uani 1 1 d . . . . .
H14A H 0.994949 0.783978 0.460080 0.059 Uiso 1 1 calc R U . . .
H14B H 1.054285 0.720130 0.449545 0.059 Uiso 1 1 calc R U . . .
C15 C 0.9904(6) 0.7892(5) 0.3333(5) 0.049(2) Uani 1 1 d . . . . .
H15A H 1.053267 0.777530 0.326691 0.059 Uiso 1 1 calc R U . . .
H15B H 0.993043 0.829759 0.361604 0.059 Uiso 1 1 calc R U . . .
C16 C 0.9337(7) 0.8015(6) 0.2632(6) 0.052(3) Uani 1 1 d . . . . .
H16A H 0.956711 0.840896 0.241509 0.063 Uiso 1 1 calc R U . . .
H16B H 0.938663 0.763414 0.232307 0.063 Uiso 1 1 calc R U . . .
C17 C 0.9671(6) 0.6702(5) 0.3391(5) 0.045(2) Uani 1 1 d . . . . .
H17A H 1.027323 0.653453 0.360515 0.054 Uiso 1 1 calc R U . . .
H17B H 0.968735 0.676073 0.288841 0.054 Uiso 1 1 calc R U . . .
C18 C 0.8950(6) 0.6196(5) 0.3489(5) 0.041(2) Uani 1 1 d . . . . .
H18A H 0.904341 0.579541 0.321949 0.049 Uiso 1 1 calc R U . . .
H18B H 0.900565 0.607287 0.398582 0.049 Uiso 1 1 calc R U . . .
C19 C 0.6842(6) 0.4860(4) 0.5238(4) 0.0329(18) Uani 1 1 d . . . . .
C20 C 0.7304(6) 0.4629(4) 0.5874(4) 0.0370(19) Uani 1 1 d . . . . .
H20 H 0.697278 0.454459 0.624646 0.044 Uiso 1 1 calc R U . . .
C21 C 0.8228(6) 0.4523(5) 0.5967(5) 0.042(2) Uani 1 1 d . . . . .
H21 H 0.852332 0.437967 0.640732 0.051 Uiso 1 1 calc R U . . .
C22 C 0.8742(6) 0.4620(5) 0.5433(5) 0.040(2) Uani 1 1 d . . . . .
H22 H 0.937673 0.453307 0.550091 0.048 Uiso 1 1 calc R U . . .
C23 C 0.8317(6) 0.4843(4) 0.4813(4) 0.0340(18) Uani 1 1 d . . . . .
H23 H 0.866193 0.490553 0.444404 0.041 Uiso 1 1 calc R U . . .
C24 C 0.7360(6) 0.4987(4) 0.4695(4) 0.0330(18) Uani 1 1 d . . . . .
C25 C 0.7001(6) 0.5238(4) 0.4019(4) 0.0320(17) Uani 1 1 d . . . . .
H25 H 0.735616 0.518429 0.365444 0.038 Uiso 1 1 calc R U . . .
C26 C 0.5103(5) 0.5846(4) 0.3060(4) 0.0297(17) Uani 1 1 d . . . . .
C27 C 0.4735(6) 0.6092(4) 0.2358(4) 0.0347(18) Uani 1 1 d . . . . .
C28 C 0.3805(6) 0.6195(5) 0.2182(5) 0.046(2) Uani 1 1 d . . . . .
H28 H 0.339775 0.608203 0.249657 0.055 Uiso 1 1 calc R U . . .
C29 C 0.3485(7) 0.6465(6) 0.1539(6) 0.058(3) Uani 1 1 d . . . . .
H29 H 0.285250 0.653901 0.140291 0.070 Uiso 1 1 calc R U . . .
C30 C 0.4099(8) 0.6624(6) 0.1104(5) 0.054(3) Uani 1 1 d . . . . .
H30 H 0.389415 0.681554 0.066362 0.065 Uiso 1 1 calc R U . . .
C31 C 0.5022(6) 0.6506(5) 0.1307(5) 0.041(2) Uani 1 1 d . . . . .
C32 C 0.5705(7) 0.6645(5) 0.0836(4) 0.044(2) Uani 1 1 d . . . . .
H32A H 0.577453 0.624874 0.055247 0.053 Uiso 1 1 calc R U . . .
H32B H 0.547455 0.700480 0.051481 0.053 Uiso 1 1 calc R U . . .
C33 C 0.7281(7) 0.6727(5) 0.0745(5) 0.043(2) Uani 1 1 d . . . . .
H33A H 0.720061 0.706450 0.037404 0.052 Uiso 1 1 calc R U . . .
H33B H 0.718043 0.629102 0.052017 0.052 Uiso 1 1 calc R U . . .
C34 C 0.8230(7) 0.6760(5) 0.1111(5) 0.046(2) Uani 1 1 d . . . . .
H34A H 0.865959 0.661514 0.079778 0.055 Uiso 1 1 calc R U . . .
H34B H 0.838367 0.721742 0.125842 0.055 Uiso 1 1 calc R U . . .
C35 C 0.6615(7) 0.7534(4) 0.1449(5) 0.042(2) Uani 1 1 d . . . . .
H35A H 0.624714 0.780643 0.109063 0.051 Uiso 1 1 calc R U . . .
H35B H 0.724864 0.769681 0.150343 0.051 Uiso 1 1 calc R U . . .
C36 C 0.6253(6) 0.7612(4) 0.2127(4) 0.0352(19) Uani 1 1 d . . . . .
H36A H 0.631338 0.807606 0.228061 0.042 Uiso 1 1 calc R U . . .
H36B H 0.559994 0.749379 0.206495 0.042 Uiso 1 1 calc R U . . .
C37 C 0.6714(9) 0.9012(5) 0.3705(6) 0.060(3) Uani 1 1 d . . . . .
C38 C 0.7476(10) 0.9336(6) 0.4081(8) 0.071(4) Uani 1 1 d . . . . .
H38 H 0.743083 0.979224 0.417636 0.085 Uiso 1 1 calc R U . . .
C39 C 0.8265(10) 0.9022(6) 0.4307(7) 0.068(4) Uani 1 1 d . . . . .
C40 C 0.6864(8) 0.4808(5) 0.1249(5) 0.051(3) Uani 1 1 d . . . . .
C41 C 0.7478(9) 0.4414(5) 0.1657(6) 0.066(4) Uani 1 1 d . . . . .
H41 H 0.759751 0.398667 0.149397 0.080 Uiso 1 1 calc R U . . .
C42 C 0.7928(7) 0.4615(5) 0.2295(5) 0.045(2) Uani 1 1 d . . . . .
C43 C 0.5095(15) 0.5928(8) 0.6453(9) 0.061(6) Uani 0.61(3) 1 d D . P C 1
H43A H 0.462903 0.562805 0.657855 0.091 Uiso 0.61(3) 1 d R U P C 1
H43B H 0.519733 0.628325 0.679595 0.091 Uiso 0.61(3) 1 d R U P C 1
H43C H 0.566323 0.568515 0.644535 0.091 Uiso 0.61(3) 1 d R U P C 1
C43A C 0.420(2) 0.628(2) 0.6239(16) 0.076(12) Uani 0.39(3) 1 d D . P C 2
H43D H 0.380029 0.664215 0.605377 0.114 Uiso 0.39(3) 1 d R U P C 2
H43E H 0.384589 0.588205 0.626967 0.114 Uiso 0.39(3) 1 d R U P C 2
H43F H 0.451149 0.640165 0.670287 0.114 Uiso 0.39(3) 1 d R U P C 2
O14 O 0.7876(9) 0.9283(5) 0.2299(6) 0.104(4) Uani 1 1 d . . . . .
O15 O 0.7970(9) 1.0309(7) 0.2613(6) 0.116(4) Uani 1 1 d . . . . .
O16 O 0.9120(10) 0.9638(8) 0.2846(10) 0.158(7) Uani 1 1 d . . . . .
N9 N 0.8355(11) 0.9742(8) 0.2579(7) 0.093(4) Uani 1 1 d . . . . .

loop_
_atom_site_aniso_label
_atom_site_aniso_U_11
_atom_site_aniso_U_22
_atom_site_aniso_U_33
_atom_site_aniso_U_23
_atom_site_aniso_U_13
_atom_site_aniso_U_12
Gd1 0.0329(2) 0.0317(2) 0.0319(2) 0.00569(17) 0.01082(16) -0.00056(16)
Gd2 0.0342(2) 0.0296(2) 0.0277(2) 0.00119(16) 0.00565(16) -0.00506(16)
Gd3 0.0349(2) 0.0289(2) 0.02298(19) 0.00307(15) 0.00390(15) 0.00026(16)
F1 0.146(12) 0.074(7) 0.070(7) 0.027(6) 0.003(7) 0.044(7)
F2 0.069(7) 0.084(8) 0.121(10) -0.017(7) -0.023(6) 0.034(6)
F3 0.139(16) 0.094(13) 0.072(8) 0.013(9) -0.023(9) -0.063(12)
F4 0.117(14) 0.060(8) 0.085(11) -0.004(8) -0.013(10) -0.049(8)
F5 0.093(11) 0.087(12) 0.18(2) -0.058(14) -0.011(11) -0.042(9)
F6 0.085(8) 0.072(7) 0.130(10) -0.030(7) -0.001(7) 0.038(6)
F7 0.116(9) 0.070(6) 0.304(17) -0.042(9) -0.005(10) 0.046(6)
F8 0.117(9) 0.073(6) 0.307(17) -0.042(9) -0.004(10) 0.045(6)
F9 0.117(9) 0.073(6) 0.305(17) -0.043(9) -0.006(10) 0.047(6)
F10 0.142(11) 0.085(8) 0.044(6) -0.024(6) -0.004(6) -0.018(7)
F11 0.141(11) 0.085(8) 0.044(6) -0.024(6) -0.004(6) -0.019(7)
F12 0.142(11) 0.086(8) 0.043(6) -0.024(6) -0.003(6) -0.018(7)
O1 0.045(4) 0.045(4) 0.055(4) 0.012(3) 0.019(3) 0.007(3)
O2 0.040(3) 0.034(3) 0.027(3) 0.003(2) 0.010(2) -0.002(2)
O3 0.043(4) 0.044(4) 0.047(4) 0.010(3) 0.011(3) -0.010(3)
O4 0.030(3) 0.035(3) 0.030(3) 0.004(2) 0.005(2) 0.000(2)
O5 0.027(3) 0.037(3) 0.030(3) 0.012(2) 0.008(2) 0.000(2)
O6 0.036(3) 0.041(3) 0.038(3) 0.009(3) 0.009(3) -0.002(3)
O7 0.045(4) 0.051(4) 0.029(3) 0.010(3) 0.012(3) 0.006(3)
O8 0.034(3) 0.031(3) 0.027(3) 0.010(2) 0.003(2) 0.001(2)
O9 0.053(4) 0.029(3) 0.051(4) -0.002(3) 0.015(3) -0.006(3)
O10 0.065(5) 0.041(4) 0.042(4) -0.005(3) 0.002(3) -0.015(3)
O11 0.062(4) 0.042(4) 0.029(3) -0.002(3) 0.001(3) 0.005(3)
O12 0.040(3) 0.032(3) 0.027(3) -0.001(2) 0.000(2) 0.005(2)
O13 0.073(5) 0.067(5) 0.047(4) -0.009(4) 0.032(4) -0.004(4)
N1 0.037(4) 0.030(4) 0.034(4) 0.007(3) 0.015(3) 0.002(3)
N2 0.027(3) 0.028(3) 0.031(3) -0.001(3) 0.008(3) -0.006(3)
N3 0.035(4) 0.038(4) 0.033(4) -0.001(3) 0.002(3) -0.003(3)
N4 0.030(4) 0.051(5) 0.043(4) 0.007(4) 0.002(3) -0.007(3)
N5 0.034(3) 0.025(3) 0.027(3) 0.005(3) 0.005(3) -0.003(3)
N6 0.035(4) 0.025(3) 0.025(3) 0.003(3) 0.003(3) -0.004(3)
N7 0.043(4) 0.032(4) 0.029(4) 0.003(3) 0.002(3) 0.000(3)
N8 0.046(4) 0.035(4) 0.025(3) 0.004(3) 0.003(3) 0.004(3)
C1 0.035(5) 0.043(5) 0.070(7) 0.010(5) 0.006(5) 0.011(4)
C1A 0.111(10) 0.065(7) 0.087(8) -0.015(7) -0.010(9) -0.034(7)
C1B 0.074(8) 0.051(7) 0.065(8) -0.019(6) -0.024(7) 0.009(6)
C1C 0.117(8) 0.072(6) 0.305(17) -0.042(9) -0.005(10) 0.045(5)
C1D 0.141(11) 0.085(7) 0.044(6) -0.024(5) -0.003(5) -0.018(7)
C2 0.032(5) 0.064(7) 0.086(8) 0.023(6) 0.019(5) 0.007(5)
C3 0.039(6) 0.072(8) 0.079(8) 0.024(7) 0.003(5) 0.015(5)
C4 0.050(6) 0.062(7) 0.077(8) 0.032(6) 0.002(6) 0.014(5)
C5 0.047(6) 0.043(5) 0.068(7) 0.013(5) 0.005(5) 0.010(5)
C6 0.031(4) 0.032(5) 0.068(7) 0.013(4) 0.005(4) -0.003(4)
C7 0.042(5) 0.032(4) 0.042(5) 0.006(4) 0.011(4) 0.001(4)
C8 0.048(5) 0.026(4) 0.024(4) -0.004(3) 0.005(3) -0.009(4)
C9 0.037(4) 0.029(4) 0.035(4) -0.003(3) 0.007(4) -0.002(3)
C10 0.048(5) 0.042(5) 0.032(4) -0.002(4) 0.004(4) -0.004(4)
C11 0.054(6) 0.057(6) 0.029(5) 0.008(4) -0.010(4) -0.002(5)
C12 0.034(5) 0.063(6) 0.038(5) -0.008(5) -0.007(4) 0.001(4)
C13 0.044(5) 0.051(5) 0.029(4) -0.011(4) 0.004(4) -0.005(4)
C14 0.032(5) 0.066(7) 0.048(6) 0.001(5) 0.001(4) -0.005(4)
C15 0.038(5) 0.059(6) 0.052(6) 0.004(5) 0.017(4) -0.012(4)
C16 0.043(5) 0.063(7) 0.053(6) 0.012(5) 0.015(5) -0.011(5)
C17 0.034(5) 0.056(6) 0.047(5) 0.006(5) 0.013(4) 0.005(4)
C18 0.040(5) 0.043(5) 0.036(5) -0.002(4) -0.003(4) 0.005(4)
C19 0.038(4) 0.029(4) 0.032(4) 0.005(3) 0.005(3) 0.002(3)
C20 0.035(4) 0.044(5) 0.033(4) 0.012(4) 0.008(4) 0.001(4)
C21 0.047(5) 0.045(5) 0.034(5) 0.012(4) 0.000(4) 0.006(4)
C22 0.033(4) 0.044(5) 0.041(5) 0.010(4) -0.001(4) 0.009(4)
C23 0.039(5) 0.030(4) 0.034(4) 0.004(3) 0.006(4) 0.005(3)
C24 0.039(4) 0.027(4) 0.033(4) 0.005(3) 0.003(3) -0.003(3)
C25 0.037(4) 0.031(4) 0.028(4) 0.003(3) 0.007(3) -0.004(3)
C26 0.030(4) 0.027(4) 0.033(4) 0.003(3) 0.006(3) 0.000(3)
C27 0.034(4) 0.034(4) 0.035(4) 0.006(4) -0.001(3) -0.006(3)
C28 0.039(5) 0.056(6) 0.042(5) 0.012(5) 0.004(4) -0.002(4)
C29 0.044(6) 0.068(7) 0.058(7) 0.006(6) -0.010(5) 0.011(5)
C30 0.059(6) 0.063(7) 0.037(5) 0.006(5) -0.005(5) 0.003(5)
C31 0.047(5) 0.043(5) 0.032(4) 0.002(4) -0.005(4) 0.005(4)
C32 0.059(6) 0.048(5) 0.022(4) 0.011(4) -0.001(4) 0.005(5)
C33 0.058(6) 0.040(5) 0.033(5) 0.012(4) 0.015(4) 0.007(4)
C34 0.057(6) 0.051(6) 0.032(5) 0.006(4) 0.014(4) 0.002(5)
C35 0.061(6) 0.029(4) 0.039(5) 0.009(4) 0.013(4) 0.007(4)
C36 0.035(4) 0.035(5) 0.035(4) 0.005(4) 0.002(4) 0.001(3)
C37 0.086(8) 0.035(5) 0.065(7) -0.010(5) 0.031(6) -0.007(5)
C38 0.080(9) 0.039(6) 0.098(10) -0.021(6) 0.024(8) -0.012(6)
C39 0.090(10) 0.055(7) 0.062(7) -0.025(6) 0.023(7) -0.036(7)
C40 0.070(7) 0.046(6) 0.038(5) -0.014(4) 0.007(5) -0.003(5)
C41 0.101(9) 0.044(6) 0.046(6) -0.018(5) -0.017(6) 0.021(6)
C42 0.052(6) 0.043(5) 0.040(5) -0.006(4) 0.002(4) 0.008(4)
C43 0.090(15) 0.038(9) 0.047(11) -0.007(8) -0.012(10) -0.002(9)
C43A 0.06(2) 0.10(3) 0.06(2) -0.019(19) 0.019(16) -0.002(19)
O14 0.151(11) 0.069(7) 0.092(8) 0.003(6) 0.021(7) -0.014(7)
O15 0.145(11) 0.107(9) 0.097(9) 0.005(7) 0.021(8) 0.041(8)
O16 0.097(10) 0.155(14) 0.209(17) -0.036(12) -0.017(10) 0.046(10)
N9 0.097(10) 0.091(10) 0.092(10) -0.001(8) 0.012(8) -0.005(9)

loop_
_atom_type_symbol
_atom_type_description
_atom_type_scat_dispersion_real
_atom_type_scat_dispersion_imag
_atom_type_scat_source
C C 0.0033 0.0016 'International Tables Vol C Tables 4.2.6.8 and 6.1.1.4'
H H 0.0000 0.0000 'International Tables Vol C Tables 4.2.6.8 and 6.1.1.4'
F F 0.0171 0.0103 'International Tables Vol C Tables 4.2.6.8 and 6.1.1.4'
Gd Gd -0.1653 3.9035 'International Tables Vol C Tables 4.2.6.8 and 6.1.1.4'
N N 0.0061 0.0033 'International Tables Vol C Tables 4.2.6.8 and 6.1.1.4'
O O 0.0106 0.0060 'International Tables Vol C Tables 4.2.6.8 and 6.1.1.4'

loop_
_geom_angle_atom_site_label_1
_geom_angle_atom_site_label_2
_geom_angle_atom_site_label_3
_geom_angle
_geom_angle_site_symmetry_1
_geom_angle_site_symmetry_3
_geom_angle_publ_flag
O1 Gd1 Gd1 125.64(16) . 3_666 ?
O1 Gd1 O2 115.4(2) . . ?
O1 Gd1 O5 158.8(2) . . ?
O1 Gd1 O5 90.7(2) . 3_666 ?
O1 Gd1 O6 76.6(2) . . ?
O1 Gd1 O13 75.9(3) . . ?
O1 Gd1 N1 70.5(2) . . ?
O1 Gd1 N5 129.1(2) . . ?
O2 Gd1 Gd1 107.07(14) . 3_666 ?
O2 Gd1 O5 138.12(18) . 3_666 ?
O2 Gd1 O5 74.56(19) . . ?
O2 Gd1 O6 131.03(19) . . ?
O2 Gd1 O13 75.6(2) . . ?
O2 Gd1 N1 63.1(2) . . ?
O2 Gd1 N5 77.0(2) . . ?
O5 Gd1 Gd1 35.64(13) . 3_666 ?
O5 Gd1 Gd1 35.76(13) 3_666 3_666 ?
O5 Gd1 O5 71.4(2) 3_666 . ?
O5 Gd1 O13 80.4(2) 3_666 . ?
O5 Gd1 O13 89.5(2) . . ?
O5 Gd1 N1 158.0(2) 3_666 . ?
O5 Gd1 N1 129.2(2) . . ?
O5 Gd1 N5 112.4(2) 3_666 . ?
O5 Gd1 N5 70.16(19) . . ?
O6 Gd1 Gd1 100.12(15) . 3_666 ?
O6 Gd1 O5 84.86(19) . 3_666 ?
O6 Gd1 O5 112.0(2) . . ?
O6 Gd1 O13 148.4(3) . . ?
O6 Gd1 N1 79.8(2) . . ?
O6 Gd1 N5 62.1(2) . . ?
O13 Gd1 Gd1 83.83(19) . 3_666 ?
O13 Gd1 N1 104.9(2) . . ?
O13 Gd1 N5 149.4(3) . . ?
N1 Gd1 Gd1 163.64(16) . 3_666 ?
N1 Gd1 N5 73.9(2) . . ?
N5 Gd1 Gd1 91.43(14) . 3_666 ?
O3 Gd2 N2 164.2(2) . . ?
O3 Gd2 N3 130.6(2) . . ?
O3 Gd2 N4 67.6(2) . . ?
O4 Gd2 O3 98.5(2) . . ?
O4 Gd2 O9 149.3(2) . . ?
O4 Gd2 O10 140.1(2) . . ?
O4 Gd2 N2 89.1(2) . . ?
O4 Gd2 N3 77.6(2) . . ?
O4 Gd2 N4 69.8(2) . . ?
O8 Gd2 O3 81.0(2) . . ?
O8 Gd2 O4 69.92(19) . . ?
O8 Gd2 O9 79.9(2) . . ?
O8 Gd2 O10 146.3(2) . . ?
O8 Gd2 N2 88.7(2) . . ?
O8 Gd2 N3 138.1(2) . . ?
O8 Gd2 N4 123.3(2) . . ?
O9 Gd2 O3 82.1(2) . . ?
O9 Gd2 O10 70.5(2) . . ?
O9 Gd2 N2 84.3(2) . . ?
O9 Gd2 N3 125.0(2) . . ?
O9 Gd2 N4 135.8(2) . . ?
O10 Gd2 O3 79.4(2) . . ?
O10 Gd2 N2 103.5(2) . . ?
O10 Gd2 N3 74.4(2) . . ?
O10 Gd2 N4 72.8(3) . . ?
N2 Gd2 N3 64.5(2) . . ?
N2 Gd2 N4 128.3(2) . . ?
N3 Gd2 N4 65.0(2) . . ?
O4 Gd3 O7 81.6(2) . . ?
O4 Gd3 O11 147.4(2) . . ?
O4 Gd3 O12 78.30(19) . . ?
O4 Gd3 N6 89.0(2) . . ?
O4 Gd3 N7 138.3(2) . . ?
O4 Gd3 N8 124.0(2) . . ?
O7 Gd3 N6 164.6(2) . . ?
O7 Gd3 N7 130.2(2) . . ?
O7 Gd3 N8 66.4(2) . . ?
O8 Gd3 O4 69.97(19) . . ?
O8 Gd3 O7 98.7(2) . . ?
O8 Gd3 O11 140.7(2) . . ?
O8 Gd3 O12 148.04(19) . . ?
O8 Gd3 N6 89.4(2) . . ?
O8 Gd3 N7 77.9(2) . . ?
O8 Gd3 N8 71.1(2) . . ?
O11 Gd3 O7 82.1(2) . . ?
O11 Gd3 N6 99.9(2) . . ?
O11 Gd3 N7 72.3(2) . . ?
O11 Gd3 N8 73.5(2) . . ?
O12 Gd3 O7 80.0(2) . . ?
O12 Gd3 O11 71.2(2) . . ?
O12 Gd3 N6 86.3(2) . . ?
O12 Gd3 N7 127.2(2) . . ?
O12 Gd3 N8 133.7(2) . . ?
N6 Gd3 N7 64.2(2) . . ?
N6 Gd3 N8 128.9(2) . . ?
N7 Gd3 N8 65.6(2) . . ?
C1 O1 Gd1 128.0(6) . . ?
C8 O2 Gd1 118.5(5) . . ?
Gd2 O3 H3 127(9) . . ?
C16 O3 Gd2 120.3(6) . . ?
C16 O3 H3 100(9) . . ?
Gd3 O4 Gd2 109.4(2) . . ?
C18 O4 Gd2 118.8(5) . . ?
C18 O4 Gd3 128.9(5) . . ?
Gd1 O5 Gd1 108.6(2) 3_666 . ?
C19 O5 Gd1 123.9(5) . 3_666 ?
C19 O5 Gd1 127.1(5) . . ?
C26 O6 Gd1 117.9(5) . . ?
Gd3 O7 H7 127.8 . . ?
C34 O7 Gd3 122.3(5) . . ?
C34 O7 H7 109.5 . . ?
Gd2 O8 Gd3 110.6(2) . . ?
C36 O8 Gd2 127.7(5) . . ?
C36 O8 Gd3 117.8(5) . . ?
C37 O9 Gd2 139.8(8) . . ?
C39 O10 Gd2 134.0(8) . . ?
C40 O11 Gd3 135.5(7) . . ?
C42 O12 Gd3 137.0(6) . . ?
Gd1 O13 H13 104.1 . . ?
Gd1 O13 H13A 100.4 . . ?
C43 O13 Gd1 133.0(10) . . ?
C43 O13 H13 103.7 . . ?
C43A O13 Gd1 146.4(16) . . ?
C43A O13 H13A 99.6 . . ?
N2 N1 Gd1 115.2(4) . . ?
C7 N1 Gd1 128.5(6) . . ?
C7 N1 N2 116.1(7) . . ?
N1 N2 Gd2 128.6(5) . . ?
C8 N2 Gd2 120.1(5) . . ?
C8 N2 N1 108.7(6) . . ?
C9 N3 Gd2 119.8(5) . . ?
C13 N3 Gd2 121.8(6) . . ?
C13 N3 C9 117.6(8) . . ?
C14 N4 Gd2 109.4(6) . . ?
C15 N4 Gd2 109.4(6) . . ?
C15 N4 C14 108.2(7) . . ?
C17 N4 Gd2 107.6(5) . . ?
C17 N4 C14 111.2(8) . . ?
C17 N4 C15 111.1(8) . . ?
N6 N5 Gd1 114.7(5) . . ?
C25 N5 Gd1 130.1(5) . . ?
C25 N5 N6 115.0(7) . . ?
N5 N6 Gd3 129.3(5) . . ?
C26 N6 Gd3 120.6(5) . . ?
C26 N6 N5 108.2(6) . . ?
C27 N7 Gd3 120.1(5) . . ?
C27 N7 C31 119.7(8) . . ?
C31 N7 Gd3 120.0(6) . . ?
C32 N8 Gd3 111.2(5) . . ?
C32 N8 C33 108.9(7) . . ?
C32 N8 C35 112.1(7) . . ?
C33 N8 Gd3 109.3(5) . . ?
C33 N8 C35 110.2(7) . . ?
C35 N8 Gd3 105.1(5) . . ?
O1 C1 C2 121.0(9) . . ?
O1 C1 C6 121.6(8) . . ?
C6 C1 C2 117.5(9) . . ?
F3 C1A F4 106.7(13) . . ?
F3 C1A C39 106.5(13) . . ?
F4 C1A C39 114.0(14) . . ?
F5 C1A F3 112.9(16) . . ?
F5 C1A F4 107.0(14) . . ?
F5 C1A C39 109.8(14) . . ?
H1AA C1A H1AB 109.5 . . ?
H1AA C1A H1AC 109.5 . . ?
H1AB C1A H1AC 109.5 . . ?
C39 C1A H1AA 109.4 . . ?
C39 C1A H1AB 109.7 . . ?
C39 C1A H1AC 109.4 . . ?
F1 C1B F2 108.7(11) . . ?
F1 C1B C42 108.5(10) . . ?
F2 C1B C42 107.4(10) . . ?
F6 C1B F1 108.8(11) . . ?
F6 C1B F2 110.7(11) . . ?
F6 C1B C42 112.7(10) . . ?
H1BA C1B H1BB 109.5 . . ?
H1BA C1B H1BC 109.4 . . ?
H1BB C1B H1BC 109.5 . . ?
C42 C1B H1BA 109.5 . . ?
C42 C1B H1BB 109.7 . . ?
C42 C1B H1BC 109.2 . . ?
F7 C1C C37 118.4(19) . . ?
F8 C1C F7 108.0(18) . . ?
F8 C1C C37 109.2(17) . . ?
F9 C1C F7 107.1(18) . . ?
F9 C1C F8 106(2) . . ?
F9 C1C C37 107.6(19) . . ?
H1CA C1C H1CB 109.5 . . ?
H1CA C1C H1CC 109.5 . . ?
H1CB C1C H1CC 109.5 . . ?
C37 C1C H1CA 110.3 . . ?
C37 C1C H1CB 109.7 . . ?
C37 C1C H1CC 108.4 . . ?
F10 C1D F11 107.9(16) . . ?
F10 C1D F12 105.2(15) . . ?
F10 C1D C40 115.8(16) . . ?
F11 C1D F12 102.1(15) . . ?
F11 C1D C40 113.9(15) . . ?
F12 C1D C40 110.7(15) . . ?
H1DA C1D H1DB 109.5 . . ?
H1DA C1D H1DC 109.5 . . ?
H1DB C1D H1DC 109.5 . . ?
C40 C1D H1DA 109.4 . . ?
C40 C1D H1DB 109.5 . . ?
C40 C1D H1DC 109.5 . . ?
C1 C2 H2 119.2 . . ?
C3 C2 C1 121.6(10) . . ?
C3 C2 H2 119.2 . . ?
C2 C3 H3A 119.7 . . ?
C4 C3 C2 120.5(10) . . ?
C4 C3 H3A 119.7 . . ?
C3 C4 H4 120.5 . . ?
C5 C4 C3 118.9(10) . . ?
C5 C4 H4 120.5 . . ?
C4 C5 H5 118.6 . . ?
C4 C5 C6 122.9(10) . . ?
C6 C5 H5 118.6 . . ?
C1 C6 C5 118.2(9) . . ?
C1 C6 C7 124.0(9) . . ?
C5 C6 C7 117.5(9) . . ?
N1 C7 C6 124.8(8) . . ?
N1 C7 H7A 117.6 . . ?
C6 C7 H7A 117.6 . . ?
O2 C8 N2 126.4(8) . . ?
O2 C8 C9 116.8(7) . . ?
N2 C8 C9 116.8(7) . . ?
N3 C9 C8 117.0(7) . . ?
N3 C9 C10 123.2(8) . . ?
C10 C9 C8 119.8(8) . . ?
C9 C10 H10 120.9 . . ?
C9 C10 C11 118.2(9) . . ?
C11 C10 H10 120.9 . . ?
C10 C11 H11 120.5 . . ?
C12 C11 C10 119.0(9) . . ?
C12 C11 H11 120.5 . . ?
C11 C12 H12 120.2 . . ?
C11 C12 C13 119.7(9) . . ?
C13 C12 H12 120.2 . . ?
N3 C13 C12 122.2(9) . . ?
N3 C13 C14 115.3(8) . . ?
C12 C13 C14 122.5(9) . . ?
N4 C14 C13 113.2(8) . . ?
N4 C14 H14A 108.9 . . ?
N4 C14 H14B 108.9 . . ?
C13 C14 H14A 108.9 . . ?
C13 C14 H14B 108.9 . . ?
H14A C14 H14B 107.8 . . ?
N4 C15 H15A 109.5 . . ?
N4 C15 H15B 109.5 . . ?
N4 C15 C16 110.5(8) . . ?
H15A C15 H15B 108.1 . . ?
C16 C15 H15A 109.5 . . ?
C16 C15 H15B 109.5 . . ?
O3 C16 C15 110.0(8) . . ?
O3 C16 H16A 109.7 . . ?
O3 C16 H16B 109.7 . . ?
C15 C16 H16A 109.7 . . ?
C15 C16 H16B 109.7 . . ?
H16A C16 H16B 108.2 . . ?
N4 C17 H17A 109.0 . . ?
N4 C17 H17B 109.0 . . ?
N4 C17 C18 112.9(7) . . ?
H17A C17 H17B 107.8 . . ?
C18 C17 H17A 109.0 . . ?
C18 C17 H17B 109.0 . . ?
O4 C18 C17 110.3(7) . . ?
O4 C18 H18A 109.6 . . ?
O4 C18 H18B 109.6 . . ?
C17 C18 H18A 109.6 . . ?
C17 C18 H18B 109.6 . . ?
H18A C18 H18B 108.1 . . ?
O5 C19 C20 120.6(7) . . ?
O5 C19 C24 121.5(7) . . ?
C20 C19 C24 117.9(8) . . ?
C19 C20 H20 119.4 . . ?
C21 C20 C19 121.2(8) . . ?
C21 C20 H20 119.4 . . ?
C20 C21 H21 119.1 . . ?
C20 C21 C22 121.8(8) . . ?
C22 C21 H21 119.1 . . ?
C21 C22 H22 120.8 . . ?
C23 C22 C21 118.5(8) . . ?
C23 C22 H22 120.8 . . ?
C22 C23 H23 118.9 . . ?
C22 C23 C24 122.1(8) . . ?
C24 C23 H23 118.9 . . ?
C19 C24 C23 118.4(7) . . ?
C19 C24 C25 125.3(8) . . ?
C23 C24 C25 116.3(8) . . ?
N5 C25 C24 123.8(8) . . ?
N5 C25 H25 118.1 . . ?
C24 C25 H25 118.1 . . ?
O6 C26 N6 125.7(7) . . ?
O6 C26 C27 118.2(7) . . ?
N6 C26 C27 116.1(7) . . ?
N7 C27 C26 117.9(7) . . ?
N7 C27 C28 122.2(8) . . ?
C28 C27 C26 119.8(8) . . ?
C27 C28 H28 120.6 . . ?
C29 C28 C27 118.7(9) . . ?
C29 C28 H28 120.6 . . ?
C28 C29 H29 120.7 . . ?
C30 C29 C28 118.6(10) . . ?
C30 C29 H29 120.7 . . ?
C29 C30 H30 119.9 . . ?
C29 C30 C31 120.1(9) . . ?
C31 C30 H30 119.9 . . ?
N7 C31 C30 120.7(9) . . ?
N7 C31 C32 117.6(8) . . ?
C30 C31 C32 121.6(8) . . ?
N8 C32 C31 113.3(7) . . ?
N8 C32 H32A 108.9 . . ?
N8 C32 H32B 108.9 . . ?
C31 C32 H32A 108.9 . . ?
C31 C32 H32B 108.9 . . ?
H32A C32 H32B 107.7 . . ?
N8 C33 H33A 108.9 . . ?
N8 C33 H33B 108.9 . . ?
N8 C33 C34 113.4(8) . . ?
H33A C33 H33B 107.7 . . ?
C34 C33 H33A 108.9 . . ?
C34 C33 H33B 108.9 . . ?
O7 C34 C33 108.2(8) . . ?
O7 C34 H34A 110.1 . . ?
O7 C34 H34B 110.1 . . ?
C33 C34 H34A 110.1 . . ?
C33 C34 H34B 110.1 . . ?
H34A C34 H34B 108.4 . . ?
N8 C35 H35A 109.1 . . ?
N8 C35 H35B 109.1 . . ?
N8 C35 C36 112.6(7) . . ?
H35A C35 H35B 107.8 . . ?
C36 C35 H35A 109.1 . . ?
C36 C35 H35B 109.1 . . ?
O8 C36 C35 109.9(7) . . ?
O8 C36 H36A 109.7 . . ?
O8 C36 H36B 109.7 . . ?
C35 C36 H36A 109.7 . . ?
C35 C36 H36B 109.7 . . ?
H36A C36 H36B 108.2 . . ?
O9 C37 C1C 120.3(12) . . ?
O9 C37 C38 122.9(12) . . ?
C1C C37 C38 116.8(11) . . ?
C37 C38 H38 118.7 . . ?
C39 C38 C37 122.5(11) . . ?
C39 C38 H38 118.7 . . ?
O10 C39 C1A 118.1(13) . . ?
O10 C39 C38 128.5(11) . . ?
C38 C39 C1A 113.4(11) . . ?
O11 C40 C1D 117.6(10) . . ?
O11 C40 C41 126.8(9) . . ?
C41 C40 C1D 115.5(10) . . ?
C40 C41 H41 118.7 . . ?
C40 C41 C42 122.5(10) . . ?
C42 C41 H41 118.7 . . ?
O12 C42 C1B 112.7(8) . . ?
O12 C42 C41 126.8(9) . . ?
C41 C42 C1B 120.5(9) . . ?
O13 C43 H43A 109.9 . . ?
O13 C43 H43B 109.4 . . ?
O13 C43 H43C 109.1 . . ?
H43A C43 H43B 109.5 . . ?
H43A C43 H43C 109.5 . . ?
H43B C43 H43C 109.5 . . ?
O13 C43A H43D 109.9 . . ?
O13 C43A H43E 109.9 . . ?
O13 C43A H43F 108.6 . . ?
H43D C43A H43E 109.5 . . ?
H43D C43A H43F 109.5 . . ?
H43E C43A H43F 109.4 . . ?
O14 N9 O15 117.5(15) . . ?
O16 N9 O14 120.0(17) . . ?
O16 N9 O15 122.3(16) . . ?

loop_
_geom_bond_atom_site_label_1
_geom_bond_atom_site_label_2
_geom_bond_distance
_geom_bond_site_symmetry_2
_geom_bond_publ_flag
Gd1 Gd1 3.8638(8) 3_666 ?
Gd1 O1 2.322(6) . ?
Gd1 O2 2.342(6) . ?
Gd1 O5 2.376(5) 3_666 ?
Gd1 O5 2.382(5) . ?
Gd1 O6 2.358(6) . ?
Gd1 O13 2.417(7) . ?
Gd1 N1 2.531(7) . ?
Gd1 N5 2.540(7) . ?
Gd2 O3 2.423(6) . ?
Gd2 O4 2.322(6) . ?
Gd2 O8 2.299(5) . ?
Gd2 O9 2.367(6) . ?
Gd2 O10 2.398(6) . ?
Gd2 N2 2.535(6) . ?
Gd2 N3 2.537(7) . ?
Gd2 N4 2.621(7) . ?
Gd3 O4 2.315(5) . ?
Gd3 O7 2.442(6) . ?
Gd3 O8 2.302(6) . ?
Gd3 O11 2.413(6) . ?
Gd3 O12 2.348(6) . ?
Gd3 N6 2.533(7) . ?
Gd3 N7 2.534(7) . ?
Gd3 N8 2.608(7) . ?
F1 C1B 1.311(12) . ?
F2 C1B 1.319(12) . ?
F3 C1A 1.281(16) . ?
F4 C1A 1.335(15) . ?
F5 C1A 1.274(16) . ?
F6 C1B 1.273(11) . ?
F7 C1C 1.248(17) . ?
F8 C1C 1.242(18) . ?
F9 C1C 1.228(18) . ?
F10 C1D 1.26(2) . ?
F11 C1D 1.31(2) . ?
F12 C1D 1.32(2) . ?
O1 C1 1.333(12) . ?
O2 C8 1.265(10) . ?
O3 H3 0.80(13) . ?
O3 C16 1.444(12) . ?
O4 C18 1.411(10) . ?
O5 C19 1.339(10) . ?
O6 C26 1.258(10) . ?
O7 H7 0.8400 . ?
O7 C34 1.435(10) . ?
O8 C36 1.416(10) . ?
O9 C37 1.266(12) . ?
O10 C39 1.272(15) . ?
O11 C40 1.237(12) . ?
O12 C42 1.254(11) . ?
O13 H13 0.8698 . ?
O13 H13A 0.8701 . ?
O13 C43 1.322(17) . ?
O13 C43A 1.32(2) . ?
N1 N2 1.416(9) . ?
N1 C7 1.278(11) . ?
N2 C8 1.330(10) . ?
N3 C9 1.345(11) . ?
N3 C13 1.333(11) . ?
N4 C14 1.485(12) . ?
N4 C15 1.485(12) . ?
N4 C17 1.484(13) . ?
N5 N6 1.419(9) . ?
N5 C25 1.285(10) . ?
N6 C26 1.334(10) . ?
N7 C27 1.330(11) . ?
N7 C31 1.340(11) . ?
N8 C32 1.459(12) . ?
N8 C33 1.469(11) . ?
N8 C35 1.504(11) . ?
C1 C2 1.416(13) . ?
C1 C6 1.411(14) . ?
C1A H1AA 0.9800 . ?
C1A H1AB 0.9801 . ?
C1A H1AC 0.9800 . ?
C1A C39 1.498(17) . ?
C1B H1BA 0.9802 . ?
C1B H1BB 0.9798 . ?
C1B H1BC 0.9799 . ?
C1B C42 1.519(15) . ?
C1C H1CA 0.9800 . ?
C1C H1CB 0.9799 . ?
C1C H1CC 0.9800 . ?
C1C C37 1.41(2) . ?
C1D H1DA 0.9800 . ?
C1D H1DB 0.9802 . ?
C1D H1DC 0.9800 . ?
C1D C40 1.525(15) . ?
C2 H2 0.9500 . ?
C2 C3 1.387(16) . ?
C3 H3A 0.9500 . ?
C3 C4 1.374(16) . ?
C4 H4 0.9500 . ?
C4 C5 1.360(15) . ?
C5 H5 0.9500 . ?
C5 C6 1.416(14) . ?
C6 C7 1.429(13) . ?
C7 H7A 0.9500 . ?
C8 C9 1.494(12) . ?
C9 C10 1.371(12) . ?
C10 H10 0.9500 . ?
C10 C11 1.391(14) . ?
C11 H11 0.9500 . ?
C11 C12 1.352(14) . ?
C12 H12 0.9500 . ?
C12 C13 1.386(13) . ?
C13 C14 1.494(14) . ?
C14 H14A 0.9900 . ?
C14 H14B 0.9900 . ?
C15 H15A 0.9900 . ?
C15 H15B 0.9900 . ?
C15 C16 1.515(14) . ?
C16 H16A 0.9900 . ?
C16 H16B 0.9900 . ?
C17 H17A 0.9900 . ?
C17 H17B 0.9900 . ?
C17 C18 1.517(13) . ?
C18 H18A 0.9900 . ?
C18 H18B 0.9900 . ?
C19 C20 1.404(12) . ?
C19 C24 1.420(12) . ?
C20 H20 0.9500 . ?
C20 C21 1.376(13) . ?
C21 H21 0.9500 . ?
C21 C22 1.392(13) . ?
C22 H22 0.9500 . ?
C22 C23 1.355(12) . ?
C23 H23 0.9500 . ?
C23 C24 1.437(12) . ?
C24 C25 1.439(11) . ?
C25 H25 0.9500 . ?
C26 C27 1.481(11) . ?
C27 C28 1.390(12) . ?
C28 H28 0.9500 . ?
C28 C29 1.385(14) . ?
C29 H29 0.9500 . ?
C29 C30 1.373(16) . ?
C30 H30 0.9500 . ?
C30 C31 1.391(14) . ?
C31 C32 1.492(14) . ?
C32 H32A 0.9900 . ?
C32 H32B 0.9900 . ?
C33 H33A 0.9900 . ?
C33 H33B 0.9900 . ?
C33 C34 1.486(14) . ?
C34 H34A 0.9900 . ?
C34 H34B 0.9900 . ?
C35 H35A 0.9900 . ?
C35 H35B 0.9900 . ?
C35 C36 1.506(12) . ?
C36 H36A 0.9900 . ?
C36 H36B 0.9900 . ?
C37 C38 1.418(18) . ?
C38 H38 0.9500 . ?
C38 C39 1.352(19) . ?
C40 C41 1.375(15) . ?
C41 H41 0.9500 . ?
C41 C42 1.384(14) . ?
C43 H43A 0.9800 . ?
C43 H43B 0.9805 . ?
C43 H43C 0.9802 . ?
C43A H43D 0.9797 . ?
C43A H43E 0.9802 . ?
C43A H43F 0.9800 . ?
O14 N9 1.251(16) . ?
O15 N9 1.292(17) . ?
O16 N9 1.198(17) . ?

loop_
_geom_torsion_atom_site_label_1
_geom_torsion_atom_site_label_2
_geom_torsion_atom_site_label_3
_geom_torsion_atom_site_label_4
_geom_torsion
_geom_torsion_site_symmetry_1
_geom_torsion_site_symmetry_2
_geom_torsion_site_symmetry_3
_geom_torsion_site_symmetry_4
_geom_torsion_publ_flag
Gd1 O1 C1 C2 131.1(9) . . . . ?
Gd1 O1 C1 C6 -48.3(14) . . . . ?
Gd1 O2 C8 N2 25.3(11) . . . . ?
Gd1 O2 C8 C9 -153.7(5) . . . . ?
Gd1 O5 C19 C20 -56.2(10) 3_666 . . . ?
Gd1 O5 C19 C20 131.7(7) . . . . ?
Gd1 O5 C19 C24 -49.1(10) . . . . ?
Gd1 O5 C19 C24 123.0(7) 3_666 . . . ?
Gd1 O6 C26 N6 30.1(10) . . . . ?
Gd1 O6 C26 C27 -150.2(6) . . . . ?
Gd1 N1 N2 Gd2 142.0(4) . . . . ?
Gd1 N1 N2 C8 -19.5(7) . . . . ?
Gd1 N1 C7 C6 4.3(14) . . . . ?
Gd1 N5 N6 Gd3 141.0(4) . . . . ?
Gd1 N5 N6 C26 -22.9(7) . . . . ?
Gd1 N5 C25 C24 6.9(12) . . . . ?
Gd2 O3 C16 C15 -34.9(11) . . . . ?
Gd2 O4 C18 C17 -45.3(9) . . . . ?
Gd2 O8 C36 C35 110.5(7) . . . . ?
Gd2 O9 C37 C1C -173.8(12) . . . . ?
Gd2 O9 C37 C38 6.0(19) . . . . ?
Gd2 O10 C39 C1A -164.1(8) . . . . ?
Gd2 O10 C39 C38 18(2) . . . . ?
Gd2 N2 C8 O2 -165.5(6) . . . . ?
Gd2 N2 C8 C9 13.4(9) . . . . ?
Gd2 N3 C9 C8 -6.1(10) . . . . ?
Gd2 N3 C9 C10 171.9(7) . . . . ?
Gd2 N3 C13 C12 -170.9(7) . . . . ?
Gd2 N3 C13 C14 9.1(11) . . . . ?
Gd2 N4 C14 C13 44.1(10) . . . . ?
Gd2 N4 C15 C16 -44.8(10) . . . . ?
Gd2 N4 C17 C18 -32.7(9) . . . . ?
Gd3 O4 C18 C17 112.9(7) . . . . ?
Gd3 O7 C34 C33 -30.6(10) . . . . ?
Gd3 O8 C36 C35 -45.2(8) . . . . ?
Gd3 O11 C40 C1D -176.6(8) . . . . ?
Gd3 O11 C40 C41 6.0(19) . . . . ?
Gd3 O12 C42 C1B 178.3(6) . . . . ?
Gd3 O12 C42 C41 -1.5(18) . . . . ?
Gd3 N6 C26 O6 -168.4(6) . . . . ?
Gd3 N6 C26 C27 11.9(9) . . . . ?
Gd3 N7 C27 C26 -1.3(10) . . . . ?
Gd3 N7 C27 C28 174.6(7) . . . . ?
Gd3 N7 C31 C30 -174.2(7) . . . . ?
Gd3 N7 C31 C32 7.6(11) . . . . ?
Gd3 N8 C32 C31 39.4(9) . . . . ?
Gd3 N8 C33 C34 -45.7(9) . . . . ?
Gd3 N8 C35 C36 -37.6(9) . . . . ?
F1 C1B C42 O12 66.3(12) . . . . ?
F1 C1B C42 C41 -113.9(13) . . . . ?
F2 C1B C42 O12 -51.0(13) . . . . ?
F2 C1B C42 C41 128.8(12) . . . . ?
F3 C1A C39 O10 -86.2(16) . . . . ?
F3 C1A C39 C38 92.2(16) . . . . ?
F4 C1A C39 O10 156.4(13) . . . . ?
F4 C1A C39 C38 -25.2(18) . . . . ?
F5 C1A C39 O10 36.3(18) . . . . ?
F5 C1A C39 C38 -145.3(15) . . . . ?
F6 C1B C42 O12 -173.2(10) . . . . ?
F6 C1B C42 C41 6.6(17) . . . . ?
F7 C1C C37 O9 175.3(16) . . . . ?
F7 C1C C37 C38 -5(2) . . . . ?
F8 C1C C37 O9 51(2) . . . . ?
F8 C1C C37 C38 -128.6(17) . . . . ?
F9 C1C C37 O9 -63(2) . . . . ?
F9 C1C C37 C38 116.9(17) . . . . ?
F10 C1D C40 O11 -3(2) . . . . ?
F10 C1D C40 C41 175.2(16) . . . . ?
F11 C1D C40 O11 -128.5(16) . . . . ?
F11 C1D C40 C41 49(2) . . . . ?
F12 C1D C40 O11 117.1(16) . . . . ?
F12 C1D C40 C41 -65.2(18) . . . . ?
O1 C1 C2 C3 -179.1(11) . . . . ?
O1 C1 C6 C5 -175.6(10) . . . . ?
O1 C1 C6 C7 -1.2(16) . . . . ?
O2 C8 C9 N3 174.3(7) . . . . ?
O2 C8 C9 C10 -3.8(12) . . . . ?
O5 C19 C20 C21 178.6(8) . . . . ?
O5 C19 C24 C23 -176.2(7) . . . . ?
O5 C19 C24 C25 2.2(13) . . . . ?
O6 C26 C27 N7 173.4(8) . . . . ?
O6 C26 C27 C28 -2.7(12) . . . . ?
O9 C37 C38 C39 -7(2) . . . . ?
O11 C40 C41 C42 -3(2) . . . . ?
N1 N2 C8 O2 -2.2(11) . . . . ?
N1 N2 C8 C9 176.8(7) . . . . ?
N2 N1 C7 C6 179.0(9) . . . . ?
N2 C8 C9 N3 -4.8(11) . . . . ?
N2 C8 C9 C10 177.1(8) . . . . ?
N3 C9 C10 C11 -1.1(14) . . . . ?
N3 C13 C14 N4 -36.8(12) . . . . ?
N4 C15 C16 O3 52.9(12) . . . . ?
N4 C17 C18 O4 51.6(10) . . . . ?
N5 N6 C26 O6 -2.8(11) . . . . ?
N5 N6 C26 C27 177.5(7) . . . . ?
N6 N5 C25 C24 -179.2(7) . . . . ?
N6 C26 C27 N7 -6.9(11) . . . . ?
N6 C26 C27 C28 177.1(8) . . . . ?
N7 C27 C28 C29 0.0(15) . . . . ?
N7 C31 C32 N8 -32.6(12) . . . . ?
N8 C33 C34 O7 50.4(10) . . . . ?
N8 C35 C36 O8 56.0(10) . . . . ?
C1 C2 C3 C4 -4(2) . . . . ?
C1 C6 C7 N1 21.8(16) . . . . ?
C1C C37 C38 C39 173.1(15) . . . . ?
C1D C40 C41 C42 179.6(12) . . . . ?
C2 C1 C6 C5 5.0(16) . . . . ?
C2 C1 C6 C7 179.4(10) . . . . ?
C2 C3 C4 C5 3(2) . . . . ?
C3 C4 C5 C6 3(2) . . . . ?
C4 C5 C6 C1 -7.0(17) . . . . ?
C4 C5 C6 C7 178.3(11) . . . . ?
C5 C6 C7 N1 -163.8(10) . . . . ?
C6 C1 C2 C3 0.3(18) . . . . ?
C7 N1 N2 Gd2 -33.4(10) . . . . ?
C7 N1 N2 C8 165.1(8) . . . . ?
C8 C9 C10 C11 176.9(8) . . . . ?
C9 N3 C13 C12 -0.6(13) . . . . ?
C9 N3 C13 C14 179.3(8) . . . . ?
C9 C10 C11 C12 -0.3(15) . . . . ?
C10 C11 C12 C13 1.1(15) . . . . ?
C11 C12 C13 N3 -0.6(15) . . . . ?
C11 C12 C13 C14 179.4(10) . . . . ?
C12 C13 C14 N4 143.1(9) . . . . ?
C13 N3 C9 C8 -176.5(7) . . . . ?
C13 N3 C9 C10 1.5(13) . . . . ?
C14 N4 C15 C16 -163.9(9) . . . . ?
C14 N4 C17 C18 87.0(9) . . . . ?
C15 N4 C14 C13 163.2(9) . . . . ?
C15 N4 C17 C18 -152.4(8) . . . . ?
C17 N4 C14 C13 -74.5(10) . . . . ?
C17 N4 C15 C16 73.8(10) . . . . ?
C19 C20 C21 C22 -1.9(15) . . . . ?
C19 C24 C25 N5 18.2(13) . . . . ?
C20 C19 C24 C23 3.0(12) . . . . ?
C20 C19 C24 C25 -178.6(8) . . . . ?
C20 C21 C22 C23 1.8(15) . . . . ?
C21 C22 C23 C24 0.7(14) . . . . ?
C22 C23 C24 C19 -3.2(13) . . . . ?
C22 C23 C24 C25 178.3(8) . . . . ?
C23 C24 C25 N5 -163.3(8) . . . . ?
C24 C19 C20 C21 -0.6(13) . . . . ?
C25 N5 N6 Gd3 -33.8(9) . . . . ?
C25 N5 N6 C26 162.3(7) . . . . ?
C26 C27 C28 C29 175.8(9) . . . . ?
C27 N7 C31 C30 0.4(14) . . . . ?
C27 N7 C31 C32 -177.8(8) . . . . ?
C27 C28 C29 C30 -0.4(17) . . . . ?
C28 C29 C30 C31 0.8(17) . . . . ?
C29 C30 C31 N7 -0.8(16) . . . . ?
C29 C30 C31 C32 177.3(10) . . . . ?
C30 C31 C32 N8 149.2(9) . . . . ?
C31 N7 C27 C26 -175.9(8) . . . . ?
C31 N7 C27 C28 0.0(13) . . . . ?
C32 N8 C33 C34 -167.4(8) . . . . ?
C32 N8 C35 C36 83.3(9) . . . . ?
C33 N8 C32 C31 160.0(8) . . . . ?
C33 N8 C35 C36 -155.3(8) . . . . ?
C35 N8 C32 C31 -77.9(9) . . . . ?
C35 N8 C33 C34 69.3(9) . . . . ?
C37 C38 C39 O10 -5(2) . . . . ?
C37 C38 C39 C1A 176.9(12) . . . . ?
C40 C41 C42 O12 1(2) . . . . ?
C40 C41 C42 C1B -179.1(12) . . . . ?

loop_
_smtbx_masks_void_nr
_smtbx_masks_void_average_x
_smtbx_masks_void_average_y
_smtbx_masks_void_average_z
_smtbx_masks_void_volume
_smtbx_masks_void_count_electrons
_smtbx_masks_void_content
1 -0.140 0.202 0.421 151.4 39.9 '1 CH3OH,2 H2O'
2 -0.140 0.298 0.921 151.4 39.9 '1 CH3OH,2 H2O'
3 0.140 0.702 0.079 151.4 43.5 '1 CH3OH,2 H2O'
4 0.140 0.798 0.579 151.4 43.5 '1 CH3OH,2 H2O'
